data_4506566
loop_
_publ_author_name
'Banerjee, Kaustuv'
'Biradha, Kumar'

_publ_section_title
;
 Design and Synthesis of Mixed Valent Coordination Networks Containing
 Pyridine Appended Terpyridyl, Halide, and Dicarboxylates
;
_journal_issue 8
_journal_name_full 'Crystal Growth &amp; Design'
_journal_page_first 4264
_journal_paper_doi 10.1021/cg300770b
_journal_volume 12
_journal_year 2012
_chemical_formula_sum 'C20 H18 Br2 Cu N4 O2'
_chemical_formula_weight 569.74
_chemical_name_systematic
; 
 ? 
;
_space_group_IT_number 14
_symmetry_cell_setting monoclinic
_symmetry_space_group_name_Hall '-P 2ybc'
_symmetry_space_group_name_H-M 'P 1 21/c 1'
_atom_sites_solution_hydrogens geom
_atom_sites_solution_primary direct
_atom_sites_solution_secondary difmap
_audit_creation_method SHELXL-97
_cell_angle_alpha 90.00
_cell_angle_beta 99.205(3)
_cell_angle_gamma 90.00
_cell_formula_units_Z 4
_cell_length_a 8.6674(8)
_cell_length_b 10.8050(11)
_cell_length_c 21.815(2)
_cell_measurement_reflns_used 3201
_cell_measurement_temperature 293(2)
_cell_measurement_theta_max 26.00
_cell_measurement_theta_min 1.89
_cell_volume 2016.7(3)
_computing_structure_refinement 'SHELXL-97 (Sheldrick, 1997)'
_computing_structure_solution 'SHELXS-97 (Sheldrick, 1990)'
_diffrn_ambient_temperature 293(2)
_diffrn_measured_fraction_theta_full 0.997
_diffrn_measured_fraction_theta_max 0.997
_diffrn_measurement_device_type 'Bruker CCD APEX-2'
_diffrn_measurement_method hemisphere
_diffrn_radiation_monochromator graphite
_diffrn_radiation_source 'fine-focus sealed tube'
_diffrn_radiation_type MoK\a
_diffrn_radiation_wavelength 0.71073
_diffrn_reflns_av_R_equivalents 0.0481
_diffrn_reflns_av_sigmaI/netI 0.0331
_diffrn_reflns_limit_h_max 10
_diffrn_reflns_limit_h_min -10
_diffrn_reflns_limit_k_max 13
_diffrn_reflns_limit_k_min -13
_diffrn_reflns_limit_l_max 26
_diffrn_reflns_limit_l_min -26
_diffrn_reflns_number 25011
_diffrn_reflns_theta_full 26.00
_diffrn_reflns_theta_max 26.00
_diffrn_reflns_theta_min 1.89
_exptl_absorpt_coefficient_mu 5.071
_exptl_absorpt_correction_T_max 0.544
_exptl_absorpt_correction_T_min 0.417
_exptl_absorpt_correction_type empirical
_exptl_absorpt_process_details SADABS
_exptl_crystal_colour green
_exptl_crystal_density_diffrn 1.876
_exptl_crystal_density_method 'not measured'
_exptl_crystal_description needle
_exptl_crystal_F_000 1124
_exptl_crystal_size_max 0.20
_exptl_crystal_size_mid 0.15
_exptl_crystal_size_min 0.12
_refine_diff_density_max 1.139
_refine_diff_density_min -0.733
_refine_diff_density_rms 0.095
_refine_ls_extinction_method none
_refine_ls_goodness_of_fit_ref 0.916
_refine_ls_hydrogen_treatment constr
_refine_ls_matrix_type full
_refine_ls_number_parameters 262
_refine_ls_number_reflns 3953
_refine_ls_number_restraints 0
_refine_ls_restrained_S_all 0.916
_refine_ls_R_factor_all 0.0503
_refine_ls_R_factor_gt 0.0367
_refine_ls_shift/su_max 0.001
_refine_ls_shift/su_mean 0.000
_refine_ls_structure_factor_coef Fsqd
_refine_ls_weighting_details 'calc w=1/[\s^2^(Fo^2^)+(0.1000P)^2^+0.0000P] where P=(Fo^2^+2Fc^2^)/3'
_refine_ls_weighting_scheme calc
_refine_ls_wR_factor_gt 0.1144
_refine_ls_wR_factor_ref 0.1229
_reflns_number_gt 3201
_reflns_number_total 3953
_reflns_threshold_expression >2sigma(I)
_cod_data_source_file cg300770b_si_002.cif
_cod_data_source_block 4
_cod_depositor_comments
;
The following automatic conversions were performed:

'_symmetry_cell_setting' value 'Monoclinic' changed to 'monoclinic'
according to /home/saulius/struct/CIF-dictionaries/cif_core.dic
dictionary named 'cif_core.dic' version 2.4.2 from
2011-04-26.

'_exptl_absorpt_correction_type' value 'Empirical'
changed to 'empirical' according to
/home/saulius/struct/CIF-dictionaries/cif_core.dic dictionary named
'cif_core.dic' version 2.4.2 from 2011-04-26.

Automatic conversion script
Id: cif_fix_values 1891 2012-01-12 08:04:46Z andrius 
;
_cod_original_sg_symbol_H-M P21/c
_cod_database_code 4506566

loop_
_symmetry_equiv_pos_as_xyz
'x, y, z'
'-x, y+1/2, -z+1/2'
'-x, -y, -z'
'x, -y-1/2, z-1/2'

loop_
_atom_site_label
_atom_site_type_symbol
_atom_site_fract_x
_atom_site_fract_y
_atom_site_fract_z
_atom_site_U_iso_or_equiv
_atom_site_adp_type
_atom_site_occupancy
_atom_site_symmetry_multiplicity
_atom_site_calc_flag
_atom_site_refinement_flags
Cu1 Cu 0.31905(5) 0.27032(5) 0.121035(19) 0.03023(16) Uani 1 1 d .
Br2 Br 0.21353(5) 0.53024(5) 0.60976(2) 0.04970(17) Uani 1 1 d .
Br1 Br 0.43598(5) 0.50331(4) 0.11452(2) 0.04001(16) Uani 1 1 d .
N21 N 0.5321(3) 0.3104(3) 0.61967(13) 0.0264(7) Uani 1 1 d .
N31 N 0.3160(4) 0.2689(3) 0.21160(13) 0.0293(7) Uani 1 1 d .
N1 N 0.3064(3) 0.2580(3) 0.53288(13) 0.0235(6) Uani 1 1 d .
N11 N 0.0935(3) 0.1752(3) 0.59036(13) 0.0267(7) Uani 1 1 d .
C1 C 0.1751(4) 0.2261(3) 0.49422(16) 0.0229(7) Uani 1 1 d .
C2 C 0.1697(4) 0.2321(3) 0.43099(16) 0.0255(8) Uani 1 1 d .
H2 H 0.0783 0.2120 0.4044 0.031 Uiso 1 1 calc R
C3 C 0.3030(4) 0.2686(3) 0.40704(16) 0.0245(8) Uani 1 1 d .
C4 C 0.4370(4) 0.3022(3) 0.44879(16) 0.0247(7) Uani 1 1 d .
H4 H 0.5273 0.3268 0.4341 0.030 Uiso 1 1 calc R
C5 C 0.4333(4) 0.2986(3) 0.51196(15) 0.0223(7) Uani 1 1 d .
C11 C 0.0509(4) 0.1806(3) 0.52798(16) 0.0251(7) Uani 1 1 d .
C12 C -0.0948(4) 0.1418(3) 0.49884(17) 0.0289(8) Uani 1 1 d .
H12 H -0.1218 0.1469 0.4559 0.035 Uiso 1 1 calc R
C13 C -0.1998(4) 0.0952(3) 0.53475(18) 0.0323(8) Uani 1 1 d .
H13 H -0.2984 0.0687 0.5163 0.039 Uiso 1 1 calc R
C14 C -0.1557(4) 0.0890(4) 0.59794(19) 0.0340(9) Uani 1 1 d .
H14 H -0.2244 0.0581 0.6229 0.041 Uiso 1 1 calc R
C15 C -0.0095(4) 0.1287(4) 0.62411(18) 0.0326(8) Uani 1 1 d .
H15 H 0.0194 0.1230 0.6670 0.039 Uiso 1 1 calc R
C21 C 0.5615(4) 0.3354(3) 0.56219(16) 0.0240(7) Uani 1 1 d .
C22 C 0.6985(4) 0.3908(3) 0.55146(18) 0.0300(8) Uani 1 1 d .
H22 H 0.7155 0.4074 0.5113 0.036 Uiso 1 1 calc R
C23 C 0.8103(5) 0.4209(4) 0.6025(2) 0.0375(9) Uani 1 1 d .
H23 H 0.9036 0.4584 0.5969 0.045 Uiso 1 1 calc R
C24 C 0.7813(5) 0.3945(4) 0.6613(2) 0.0393(10) Uani 1 1 d .
H24 H 0.8547 0.4135 0.6959 0.047 Uiso 1 1 calc R
C25 C 0.6420(4) 0.3396(4) 0.66789(18) 0.0350(9) Uani 1 1 d .
H25 H 0.6230 0.3219 0.7077 0.042 Uiso 1 1 calc R
C31 C 0.2164(5) 0.1967(4) 0.23646(17) 0.0338(9) Uani 1 1 d .
H31 H 0.1507 0.1449 0.2101 0.041 Uiso 1 1 calc R
C32 C 0.2060(5) 0.1949(4) 0.29820(17) 0.0322(9) Uani 1 1 d .
H32 H 0.1327 0.1446 0.3128 0.039 Uiso 1 1 calc R
C33 C 0.3065(4) 0.2693(3) 0.33952(16) 0.0255(8) Uani 1 1 d .
C34 C 0.4097(5) 0.3429(4) 0.31392(17) 0.0323(8) Uani 1 1 d .
H34 H 0.4790 0.3937 0.3394 0.039 Uiso 1 1 calc R
C35 C 0.4105(5) 0.3417(4) 0.25119(17) 0.0343(9) Uani 1 1 d .
H35 H 0.4797 0.3937 0.2352 0.041 Uiso 1 1 calc R
O2W O 0.1805(4) 0.6781(4) 0.17515(19) 0.0770(12) Uani 1 1 d .
O1W O 0.1095(15) 0.8995(9) 0.2433(5) 0.260(6) Uani 1 1 d .

loop_
_atom_site_aniso_label
_atom_site_aniso_U_11
_atom_site_aniso_U_22
_atom_site_aniso_U_33
_atom_site_aniso_U_23
_atom_site_aniso_U_13
_atom_site_aniso_U_12
Cu1 0.0239(3) 0.0565(3) 0.0107(2) -0.00016(18) 0.00397(18) 0.0075(2)
Br2 0.0377(3) 0.0666(3) 0.0457(3) 0.0028(2) 0.0095(2) -0.0144(2)
Br1 0.0383(3) 0.0427(3) 0.0390(3) 0.00582(17) 0.00576(19) -0.00209(17)
N21 0.0216(16) 0.0398(17) 0.0178(15) -0.0032(12) 0.0027(12) -0.0025(13)
N31 0.0270(17) 0.0470(19) 0.0138(14) 0.0006(13) 0.0035(12) 0.0024(14)
N1 0.0225(16) 0.0328(15) 0.0150(14) -0.0032(12) 0.0023(12) -0.0013(12)
N11 0.0232(16) 0.0422(17) 0.0156(14) -0.0003(12) 0.0057(12) -0.0044(13)
C1 0.0223(18) 0.0296(17) 0.0171(17) -0.0016(13) 0.0036(14) 0.0003(14)
C2 0.0250(19) 0.0347(19) 0.0160(17) -0.0010(14) 0.0004(14) -0.0038(14)
C3 0.028(2) 0.0301(18) 0.0152(17) -0.0002(13) 0.0039(14) 0.0013(14)
C4 0.0223(18) 0.0335(18) 0.0200(18) 0.0000(14) 0.0089(14) -0.0008(14)
C5 0.0209(18) 0.0299(17) 0.0172(16) -0.0001(14) 0.0068(13) 0.0018(14)
C11 0.0237(18) 0.0337(19) 0.0180(17) -0.0018(14) 0.0038(14) 0.0012(14)
C12 0.0236(18) 0.041(2) 0.0216(18) -0.0028(15) 0.0026(14) -0.0032(16)
C13 0.0212(19) 0.039(2) 0.037(2) -0.0064(17) 0.0049(16) -0.0046(16)
C14 0.026(2) 0.041(2) 0.038(2) 0.0029(18) 0.0148(17) -0.0045(16)
C15 0.035(2) 0.044(2) 0.0207(18) 0.0028(16) 0.0106(15) -0.0044(18)
C21 0.0240(18) 0.0313(18) 0.0173(17) -0.0028(13) 0.0045(14) -0.0011(14)
C22 0.0259(19) 0.037(2) 0.0275(19) 0.0011(15) 0.0062(15) -0.0016(16)
C23 0.025(2) 0.040(2) 0.046(2) -0.0047(19) 0.0029(17) -0.0076(16)
C24 0.032(2) 0.049(2) 0.034(2) -0.0103(18) -0.0032(17) -0.0048(19)
C25 0.031(2) 0.051(2) 0.0209(19) -0.0065(17) -0.0011(16) -0.0023(17)
C31 0.035(2) 0.046(2) 0.0185(18) -0.0046(16) -0.0031(16) -0.0031(18)
C32 0.036(2) 0.043(2) 0.0190(18) 0.0003(16) 0.0080(16) -0.0083(17)
C33 0.0250(19) 0.0348(19) 0.0173(17) -0.0004(14) 0.0055(14) 0.0050(15)
C34 0.035(2) 0.044(2) 0.0180(18) -0.0001(15) 0.0039(15) -0.0079(17)
C35 0.032(2) 0.052(2) 0.0194(18) 0.0034(16) 0.0043(16) -0.0067(17)
O2W 0.062(2) 0.105(3) 0.064(3) -0.005(2) 0.011(2) 0.017(2)
O1W 0.436(16) 0.175(9) 0.210(11) -0.003(7) 0.180(11) -0.022(10)

loop_
_atom_type_symbol
_atom_type_description
_atom_type_scat_dispersion_real
_atom_type_scat_dispersion_imag
_atom_type_scat_source
C C 0.0033 0.0016 'International Tables Vol C Tables 4.2.6.8 and 6.1.1.4'
H H 0.0000 0.0000 'International Tables Vol C Tables 4.2.6.8 and 6.1.1.4'
N N 0.0061 0.0033 'International Tables Vol C Tables 4.2.6.8 and 6.1.1.4'
O O 0.0106 0.0060 'International Tables Vol C Tables 4.2.6.8 and 6.1.1.4'
Cu Cu 0.3201 1.2651 'International Tables Vol C Tables 4.2.6.8 and 6.1.1.4'
Br Br -0.2901 2.4595 'International Tables Vol C Tables 4.2.6.8 and 6.1.1.4'

loop_
_geom_angle_atom_site_label_1
_geom_angle_atom_site_label_2
_geom_angle_atom_site_label_3
_geom_angle
_geom_angle_site_symmetry_1
_geom_angle_site_symmetry_3
N1 Cu1 N31 169.66(13) 4_565 .
N1 Cu1 N11 79.69(11) 4_565 4_565
N31 Cu1 N11 99.42(12) . 4_565
N1 Cu1 N21 79.97(12) 4_565 4_565
N31 Cu1 N21 99.64(12) . 4_565
N11 Cu1 N21 159.01(12) 4_565 4_565
N1 Cu1 Br1 93.24(9) 4_565 .
N31 Cu1 Br1 97.10(10) . .
N11 Cu1 Br1 93.50(9) 4_565 .
N21 Cu1 Br1 92.80(9) 4_565 .
C21 N21 C25 117.9(3) . .
C21 N21 Cu1 113.9(2) . 4_566
C25 N21 Cu1 128.2(3) . 4_566
C35 N31 C31 116.5(3) . .
C35 N31 Cu1 122.2(3) . .
C31 N31 Cu1 121.4(2) . .
C1 N1 C5 122.1(3) . .
C1 N1 Cu1 119.3(2) . 4_566
C5 N1 Cu1 118.3(2) . 4_566
C11 N11 C15 118.0(3) . .
C11 N11 Cu1 114.1(2) . 4_566
C15 N11 Cu1 127.7(2) . 4_566
N1 C1 C2 120.4(3) . .
N1 C1 C11 112.4(3) . .
C2 C1 C11 127.1(3) . .
C1 C2 C3 119.4(3) . .
C4 C3 C2 118.5(3) . .
C4 C3 C33 119.9(3) . .
C2 C3 C33 121.6(3) . .
C5 C4 C3 119.3(3) . .
N1 C5 C4 120.2(3) . .
N1 C5 C21 113.4(3) . .
C4 C5 C21 126.4(3) . .
N11 C11 C12 122.1(3) . .
N11 C11 C1 114.2(3) . .
C12 C11 C1 123.6(3) . .
C11 C12 C13 118.9(3) . .
C14 C13 C12 118.9(3) . .
C15 C14 C13 119.5(3) . .
N11 C15 C14 122.6(3) . .
N21 C21 C22 122.7(3) . .
N21 C21 C5 113.7(3) . .
C22 C21 C5 123.6(3) . .
C21 C22 C23 118.2(4) . .
C24 C23 C22 119.3(4) . .
C23 C24 C25 118.8(4) . .
N21 C25 C24 123.1(4) . .
C32 C31 N31 123.8(3) . .
C31 C32 C33 119.6(4) . .
C34 C33 C32 116.5(3) . .
C34 C33 C3 121.6(3) . .
C32 C33 C3 121.9(3) . .
C33 C34 C35 120.4(4) . .
N31 C35 C34 123.2(4) . .

loop_
_geom_bond_atom_site_label_1
_geom_bond_atom_site_label_2
_geom_bond_distance
_geom_bond_site_symmetry_2
Cu1 N1 1.933(3) 4_565
Cu1 N31 1.980(3) .
Cu1 N11 2.049(3) 4_565
Cu1 N21 2.047(3) 4_565
Cu1 Br1 2.7260(7) .
N21 C21 1.346(4) .
N21 C25 1.339(4) .
N21 Cu1 2.047(3) 4_566
N31 C35 1.345(5) .
N31 C31 1.340(5) .
N1 C1 1.348(4) .
N1 C5 1.331(4) .
N1 Cu1 1.933(3) 4_566
N11 C11 1.353(4) .
N11 C15 1.342(5) .
N11 Cu1 2.049(3) 4_566
C1 C2 1.374(5) .
C1 C11 1.482(5) .
C2 C3 1.399(5) .
C3 C4 1.404(5) .
C3 C33 1.478(5) .
C4 C5 1.384(5) .
C5 C21 1.485(5) .
C11 C12 1.385(5) .
C12 C13 1.387(5) .
C13 C14 1.372(5) .
C14 C15 1.372(5) .
C21 C22 1.382(5) .
C22 C23 1.393(5) .
C23 C24 1.375(6) .
C24 C25 1.374(6) .
C31 C32 1.365(5) .
C32 C33 1.402(5) .
C33 C34 1.380(5) .
C34 C35 1.370(5) .
